data_2311485
loop_
_publ_author_name
'Fei, Bin'
'Kucheriv, Olesia I.'
'Tokmenko, Inna I.'
'Terebilenko, Kateryna V.'
'Gural'skiy, Il'ya A.'

_publ_section_title
;
 Crystal structure of
 poly[tetra-\m-cyanido-ethanol-bis(2-iodo-pyrazine)-digold(I)iron(II)].
;
_journal_coeditor_code XU5907
_journal_issue 'Pt 11'
_journal_name_full 'Acta crystallographica. Section E, Crystallographic communications'
_journal_page_first 1755
_journal_page_last 1758
_journal_paper_doi 10.1107/S2056989017014785
_journal_volume 73
_journal_year 2017
_chemical_formula_iupac '[Au2 Fe (C N)4 (C4 H3 I N2)2 (C2 H6 O)]'
_chemical_formula_moiety 'C14 H12 Au2 Fe I2 N8 O'
_chemical_formula_sum 'C14 H12 Au2 Fe I2 N8 O'
_chemical_formula_weight 1011.90
_chemical_name_systematic
;
Poly[tetra-\m-cyanido-ethanolbis(2-iodopyrazine)digold(I)iron(II)]
;
_space_group_crystal_system triclinic
_space_group_IT_number 2
_space_group_name_Hall '-P 1'
_space_group_name_H-M_alt 'P -1'
_atom_sites_solution_hydrogens mixed
_atom_sites_solution_primary direct
_cell_angle_alpha 92.05(6)
_cell_angle_beta 99.67(7)
_cell_angle_gamma 114.30(6)
_cell_formula_units_Z 2
_cell_length_a 9.40(2)
_cell_length_b 10.30(2)
_cell_length_c 12.81(3)
_cell_measurement_reflns_used 5517
_cell_measurement_temperature 296(2)
_cell_measurement_theta_max 28.100
_cell_measurement_theta_min 2.401
_cell_volume 1107(4)
_computing_cell_refinement
;
SAINT (Bruker, 2013)
;
_computing_data_collection
;
SMART (Bruker, 2013)
;
_computing_data_reduction
;
SAINT (Bruker, 2013)
;
_computing_molecular_graphics
;
DIAMOND (Brandenburg et al., 1999)
;
_computing_publication_material
;
<i>OLEX2</i> (Dolomanov <i>et al.</i>,  2009)
;
_computing_structure_refinement
;
SHELXL (Sheldrick, 2015b)
;
_computing_structure_solution
;
SHELXT (Sheldrick, 2015a)
;
_diffrn_ambient_temperature 296.15
_diffrn_measured_fraction_theta_full 0.998
_diffrn_measured_fraction_theta_max 0.955
_diffrn_measurement_device_type 'Bruker SMART'
_diffrn_measurement_method '\f and \w scans'
_diffrn_radiation_type MoK\a
_diffrn_radiation_wavelength 0.71073
_diffrn_reflns_av_R_equivalents 0.0967
_diffrn_reflns_limit_h_max 12
_diffrn_reflns_limit_h_min -10
_diffrn_reflns_limit_k_max 8
_diffrn_reflns_limit_k_min -13
_diffrn_reflns_limit_l_max 17
_diffrn_reflns_limit_l_min -16
_diffrn_reflns_number 5556
_diffrn_reflns_theta_full 25.242
_diffrn_reflns_theta_max 28.889
_diffrn_reflns_theta_min 1.624
_exptl_absorpt_coefficient_mu 16.698
_exptl_absorpt_correction_T_max 0.4563
_exptl_absorpt_correction_T_min 0.2977
_exptl_absorpt_correction_type refdelf
_exptl_absorpt_process_details
;
(Walker & Stuart, 1983)
;
_exptl_crystal_colour yellow
_exptl_crystal_density_diffrn 3.039
_exptl_crystal_description needle
_exptl_crystal_F_000 900
_exptl_crystal_size_max 0.20
_exptl_crystal_size_mid 0.05
_exptl_crystal_size_min 0.03
_refine_diff_density_max 2.260
_refine_diff_density_min -2.279
_refine_ls_extinction_method none
_refine_ls_goodness_of_fit_ref 0.923
_refine_ls_hydrogen_treatment constr
_refine_ls_matrix_type full
_refine_ls_number_parameters 257
_refine_ls_number_reflns 5556
_refine_ls_number_restraints 3
_refine_ls_restrained_S_all 0.923
_refine_ls_R_factor_all 0.0484
_refine_ls_R_factor_gt 0.0384
_refine_ls_shift/su_max 0.001
_refine_ls_shift/su_mean 0.000
_refine_ls_structure_factor_coef Fsqd
_refine_ls_weighting_details 'w=1/[\s^2^(Fo^2^)+(0.0259P)^2^] where P=(Fo^2^+2Fc^2^)/3'
_refine_ls_weighting_scheme calc
_refine_ls_wR_factor_gt 0.0746
_refine_ls_wR_factor_ref 0.0773
_reflns_number_gt 4453
_reflns_number_total 5556
_reflns_threshold_expression 'I > 2\s(I)'
_cod_data_source_file xu5907sup1.cif
_cod_data_source_block I
_cod_original_cell_volume 1106(4)
_cod_database_code 2311485
_shelx_space_group_comment
;
The symmetry employed for this shelxl refinement is uniquely defined
by the following loop, which should always be used as a source of
symmetry information in preference to the above space-group names.
They are only intended as comments.
;
_shelx_estimated_absorpt_t_min 0.135
_shelx_estimated_absorpt_t_max 0.634

loop_
_symmetry_equiv_pos_as_xyz
_space_group_symop_id
+X,+Y,+Z 1
-X,-Y,-Z 2

loop_
_atom_site_type_symbol
_atom_site_label
_atom_site_fract_x
_atom_site_fract_y
_atom_site_fract_z
_atom_site_U_iso_or_equiv
_atom_site_adp_type
_atom_site_calc_flag
_atom_site_occupancy
Au Au1 0.59034(4) 0.85190(3) 0.70913(2) 0.01892(7) Uani d 1
Au Au2 0.11598(3) 0.01716(3) 0.40500(2) 0.02116(8) Uani d 1
I I1 0.85042(7) 0.17524(6) 0.33540(4) 0.03085(13) Uani d 1
I I2 1.09742(8) 0.86712(6) 0.99527(4) 0.03868(15) Uani d 1
Fe Fe1 0.58906(12) 0.35008(10) 0.69926(7) 0.0154(2) Uani d 1
O O1 0.4739(6) 0.3148(6) 0.8300(4) 0.0229(11) Uani d 1
H H1 0.379(4) 0.310(7) 0.825(3) 0.034 Uiso d 1
N N4 0.8280(7) 0.4651(6) 0.8031(4) 0.0197(13) Uani d 1
N N6 -0.1459(9) -0.2072(8) 0.2275(5) 0.0306(16) Uani d 1
N N2 0.3802(7) 0.2347(7) 0.5851(4) 0.0206(13) Uani d 1
N N3 0.7137(7) 0.3977(6) 0.5585(4) 0.0184(12) Uani d 1
N N7 0.8521(8) 0.4547(7) 0.3799(5) 0.0252(14) Uani d 1
C C4 -0.0500(9) -0.1237(9) 0.2898(5) 0.0242(16) Uani d 1
N N8 1.1356(8) 0.6149(7) 0.9205(5) 0.0270(14) Uani d 1
N N1 0.5698(7) 0.5466(6) 0.6996(4) 0.0200(12) Uani d 1
C C3 0.2821(9) 0.1544(8) 0.5205(5) 0.0186(14) Uani d 1
N N5 0.6142(8) 1.1576(7) 0.7088(4) 0.0215(13) Uani d 1
C C6 0.8096(9) 0.3307(8) 0.4158(5) 0.0196(14) Uani d 1
C C5 0.7384(9) 0.2989(8) 0.5038(5) 0.0215(15) Uani d 1
H H5 0.707513 0.207434 0.525019 0.026 Uiso calc 1
C C9 0.8752(10) 0.5910(8) 0.8594(5) 0.0245(16) Uani d 1
H H9 0.802733 0.630763 0.860960 0.029 Uiso calc 1
C C2 0.6042(9) 1.0464(8) 0.7107(5) 0.0195(14) Uani d 1
C C8 0.7562(9) 0.5225(8) 0.5231(5) 0.0223(15) Uani d 1
H H8 0.740253 0.594317 0.558402 0.027 Uiso calc 1
C C1 0.5725(9) 0.6564(8) 0.7050(5) 0.0211(15) Uani d 1
C C10 1.0299(10) 0.6648(8) 0.9160(5) 0.0270(18) Uani d 1
C C7 0.8257(10) 0.5510(9) 0.4327(6) 0.0289(18) Uani d 1
H H7 0.853931 0.641261 0.409642 0.035 Uiso calc 1
C C12 0.9357(9) 0.4135(8) 0.8064(5) 0.0227(15) Uani d 1
H H12 0.908739 0.325149 0.768484 0.027 Uiso calc 1
C C11 1.0847(10) 0.4878(9) 0.8641(6) 0.0271(17) Uani d 1
H H11 1.156693 0.447104 0.864451 0.033 Uiso calc 1
C C13 0.4932(10) 0.2326(9) 0.9133(5) 0.0290(18) Uani d 1
H H13A 0.603756 0.247389 0.930592 0.035 Uiso calc 1
H H13B 0.428430 0.131598 0.889179 0.035 Uiso calc 1
C C14 0.4467(14) 0.2727(13) 1.0106(6) 0.055(3) Uani d 1
H H14A 0.340589 0.266687 0.992360 0.082 Uiso calc 1
H H14B 0.519379 0.369119 1.039883 0.082 Uiso calc 1
H H14C 0.449934 0.208333 1.062348 0.082 Uiso calc 1

loop_
_atom_site_aniso_label
_atom_site_aniso_U_11
_atom_site_aniso_U_22
_atom_site_aniso_U_33
_atom_site_aniso_U_12
_atom_site_aniso_U_13
_atom_site_aniso_U_23
Au1 0.02856(16) 0.01474(13) 0.02017(13) 0.01414(12) 0.00870(11) 0.00444(10)
Au2 0.02192(16) 0.02330(14) 0.01917(13) 0.00997(12) 0.00570(11) 0.00122(11)
I1 0.0417(3) 0.0313(3) 0.0298(2) 0.0205(3) 0.0201(2) 0.0053(2)
I2 0.0482(4) 0.0259(3) 0.0367(3) 0.0140(3) 0.0020(3) -0.0082(2)
Fe1 0.0220(5) 0.0131(4) 0.0152(4) 0.0100(4) 0.0070(4) 0.0039(4)
O1 0.026(3) 0.032(3) 0.018(2) 0.018(3) 0.008(2) 0.007(2)
N4 0.026(3) 0.019(3) 0.017(3) 0.011(3) 0.005(2) 0.007(2)
N6 0.033(4) 0.044(4) 0.025(3) 0.024(4) 0.010(3) 0.003(3)
N2 0.025(4) 0.024(3) 0.022(3) 0.017(3) 0.010(3) 0.010(3)
N3 0.021(3) 0.022(3) 0.017(3) 0.012(3) 0.010(2) 0.008(2)
N7 0.034(4) 0.025(3) 0.025(3) 0.018(3) 0.013(3) 0.013(3)
C4 0.027(4) 0.036(4) 0.023(3) 0.025(4) 0.010(3) 0.001(3)
N8 0.024(4) 0.028(3) 0.029(3) 0.011(3) 0.004(3) 0.002(3)
N1 0.023(3) 0.017(3) 0.022(3) 0.010(3) 0.004(2) 0.004(2)
C3 0.019(4) 0.019(3) 0.022(3) 0.011(3) 0.003(3) 0.003(3)
N5 0.025(3) 0.020(3) 0.023(3) 0.011(3) 0.011(3) 0.004(2)
C6 0.019(4) 0.021(3) 0.019(3) 0.007(3) 0.009(3) 0.006(3)
C5 0.025(4) 0.022(4) 0.018(3) 0.009(3) 0.008(3) 0.004(3)
C9 0.031(4) 0.027(4) 0.022(3) 0.017(4) 0.007(3) 0.003(3)
C2 0.023(4) 0.020(3) 0.023(3) 0.014(3) 0.010(3) 0.002(3)
C8 0.029(4) 0.022(4) 0.024(3) 0.016(3) 0.012(3) 0.009(3)
C1 0.024(4) 0.021(4) 0.023(3) 0.013(3) 0.008(3) 0.002(3)
C10 0.041(5) 0.024(4) 0.014(3) 0.010(4) 0.011(3) 0.002(3)
C7 0.040(5) 0.026(4) 0.032(4) 0.018(4) 0.024(4) 0.019(3)
C12 0.026(4) 0.018(3) 0.024(3) 0.009(3) 0.005(3) 0.001(3)
C11 0.030(4) 0.033(4) 0.026(4) 0.021(4) 0.005(3) 0.004(3)
C13 0.030(5) 0.035(4) 0.025(4) 0.015(4) 0.009(3) 0.010(3)
C14 0.060(7) 0.086(8) 0.024(4) 0.032(7) 0.017(4) 0.011(5)

loop_
_atom_type_symbol
_atom_type_description
_atom_type_scat_dispersion_real
_atom_type_scat_dispersion_imag
_atom_type_scat_source
C C 0.0033 0.0016 'International Tables Vol C Tables 4.2.6.8 and 6.1.1.4'
H H 0.0000 0.0000 'International Tables Vol C Tables 4.2.6.8 and 6.1.1.4'
Au Au -2.0133 8.8022 'International Tables Vol C Tables 4.2.6.8 and 6.1.1.4'
Fe Fe 0.3463 0.8444 'International Tables Vol C Tables 4.2.6.8 and 6.1.1.4'
I I -0.4742 1.8119 'International Tables Vol C Tables 4.2.6.8 and 6.1.1.4'
N N 0.0061 0.0033 'International Tables Vol C Tables 4.2.6.8 and 6.1.1.4'
O O 0.0106 0.0060 'International Tables Vol C Tables 4.2.6.8 and 6.1.1.4'

loop_
_geom_angle_atom_site_label_1
_geom_angle_atom_site_label_2
_geom_angle_atom_site_label_3
_geom_angle_site_symmetry_1
_geom_angle_site_symmetry_3
_geom_angle
C2 Au1 Au2 . 2_666 82.5(2)
C1 Au1 Au2 . 2_666 97.8(2)
C1 Au1 C2 . . 178.8(3)
C4 Au2 Au1 . 2_666 101.9(3)
C3 Au2 Au1 . 2_666 78.1(3)
C3 Au2 C4 . . 178.9(3)
O1 Fe1 N4 . . 92.6(3)
O1 Fe1 N3 . . 177.6(2)
N4 Fe1 N3 . . 87.1(3)
N2 Fe1 O1 . . 94.9(3)
N2 Fe1 N4 . . 171.7(2)
N2 Fe1 N3 . . 85.6(3)
N2 Fe1 N1 . . 95.8(3)
N1 Fe1 O1 . . 86.5(2)
N1 Fe1 N4 . . 88.1(3)
N1 Fe1 N3 . . 91.1(2)
N5 Fe1 O1 1_545 . 91.3(2)
N5 Fe1 N4 1_545 . 89.4(3)
N5 Fe1 N2 1_545 . 87.0(3)
N5 Fe1 N3 1_545 . 91.1(2)
N5 Fe1 N1 1_545 . 176.6(2)
Fe1 O1 H1 . . 122.0(18)
C13 O1 Fe1 . . 126.0(5)
C13 O1 H1 . . 105.7(18)
C9 N4 Fe1 . . 123.4(5)
C12 N4 Fe1 . . 120.4(5)
C12 N4 C9 . . 116.1(7)
C3 N2 Fe1 . . 165.9(6)
C5 N3 Fe1 . . 122.6(5)
C8 N3 Fe1 . . 120.9(5)
C8 N3 C5 . . 116.4(6)
C6 N7 C7 . . 116.0(6)
N6 C4 Au2 . . 177.2(7)
C10 N8 C11 . . 114.3(7)
C1 N1 Fe1 . . 174.0(6)
N2 C3 Au2 . . 178.2(6)
C2 N5 Fe1 . 1_565 169.9(7)
N7 C6 I1 . . 117.3(5)
N7 C6 C5 . . 123.1(7)
C5 C6 I1 . . 119.6(5)
N3 C5 C6 . . 120.9(7)
N3 C5 H5 . . 119.5
C6 C5 H5 . . 119.5
N4 C9 H9 . . 119.3
N4 C9 C10 . . 121.4(8)
C10 C9 H9 . . 119.3
N5 C2 Au1 . . 177.8(7)
N3 C8 H8 . . 119.3
N3 C8 C7 . . 121.5(7)
C7 C8 H8 . . 119.3
N1 C1 Au1 . . 175.8(7)
N8 C10 I2 . . 118.1(6)
N8 C10 C9 . . 123.0(7)
C9 C10 I2 . . 118.9(6)
N7 C7 C8 . . 122.2(7)
N7 C7 H7 . . 118.9
C8 C7 H7 . . 118.9
N4 C12 H12 . . 119.7
N4 C12 C11 . . 120.6(7)
C11 C12 H12 . . 119.7
N8 C11 C12 . . 124.5(8)
N8 C11 H11 . . 117.8
C12 C11 H11 . . 117.8
O1 C13 H13A . . 109.3
O1 C13 H13B . . 109.3
O1 C13 C14 . . 111.7(8)
H13A C13 H13B . . 107.9
C14 C13 H13A . . 109.3
C14 C13 H13B . . 109.3
C13 C14 H14A . . 109.5
C13 C14 H14B . . 109.5
C13 C14 H14C . . 109.5
H14A C14 H14B . . 109.5
H14A C14 H14C . . 109.5
H14B C14 H14C . . 109.5

loop_
_geom_bond_atom_site_label_1
_geom_bond_atom_site_label_2
_geom_bond_site_symmetry_2
_geom_bond_distance
_geom_bond_publ_flag
Au1 Au2 2_666 3.163(5) ?
Au1 C1 . 1.948(9) y
Au1 C2 . 1.952(8) y
Au2 C3 . 1.970(8) y
Au2 C4 . 1.981(9) y
I1 C6 . 2.071(8) ?
I2 C10 . 2.078(9) ?
Fe1 O1 . 2.106(6) y
Fe1 N1 . 2.105(8) y
Fe1 N2 . 2.096(7) y
Fe1 N3 . 2.272(7) y
Fe1 N4 . 2.216(7) y
Fe1 N5 1_545 2.096(8) y
O1 H1 . 0.859(10) ?
O1 C13 . 1.419(9) ?
N4 C9 . 1.323(10) ?
N4 C12 . 1.318(10) ?
N6 C4 . 1.122(10) ?
N2 C3 . 1.134(9) ?
N3 C5 . 1.333(9) ?
N3 C8 . 1.302(9) ?
N7 C6 . 1.298(9) ?
N7 C7 . 1.309(10) ?
N8 C10 . 1.287(11) ?
N8 C11 . 1.329(10) ?
N1 C1 . 1.119(10) ?
N5 C2 . 1.111(10) ?
C6 C5 . 1.387(9) ?
C5 H5 . 0.9300 ?
C9 H9 . 0.9300 ?
C9 C10 . 1.384(11) ?
C8 H8 . 0.9300 ?
C8 C7 . 1.404(10) ?
C7 H7 . 0.9300 ?
C12 H12 . 0.9300 ?
C12 C11 . 1.350(11) ?
C11 H11 . 0.9300 ?
C13 H13A . 0.9700 ?
C13 H13B . 0.9700 ?
C13 C14 . 1.486(11) ?
C14 H14A . 0.9600 ?
C14 H14B . 0.9600 ?
C14 H14C . 0.9600 ?

loop_
_geom_hbond_atom_site_label_D
_geom_hbond_atom_site_label_H
_geom_hbond_atom_site_label_A
_geom_hbond_site_symmetry_A
_geom_hbond_distance_DH
_geom_hbond_distance_HA
_geom_hbond_distance_DA
_geom_hbond_angle_DHA
O1 H1 N6 2_556 0.86(5) 1.98(5) 2.765(13) 151(6)

loop_
_geom_torsion_atom_site_label_1
_geom_torsion_atom_site_label_2
_geom_torsion_atom_site_label_3
_geom_torsion_atom_site_label_4
_geom_torsion
I1 C6 C5 N3 178.6(5)
Fe1 O1 C13 C14 158.4(6)
Fe1 N4 C9 C10 -174.4(5)
Fe1 N4 C12 C11 175.7(5)
Fe1 N3 C5 C6 177.5(5)
Fe1 N3 C8 C7 -176.6(6)
N4 C9 C10 I2 176.5(5)
N4 C9 C10 N8 -2.2(11)
N4 C12 C11 N8 -0.3(12)
N3 C8 C7 N7 -0.4(13)
N7 C6 C5 N3 -1.8(11)
C6 N7 C7 C8 0.3(12)
C5 N3 C8 C7 -0.6(11)
C9 N4 C12 C11 -0.3(10)
C8 N3 C5 C6 1.6(10)
C10 N8 C11 C12 -0.3(11)
C7 N7 C6 I1 -179.6(6)
C7 N7 C6 C5 0.8(11)
C12 N4 C9 C10 1.5(10)
C11 N8 C10 I2 -177.3(5)
C11 N8 C10 C9 1.5(10)
